data_9009416
loop_
_publ_author_name
'Krause W'
'Bernhardt H J'
'Effenberger H'
'Martin M'

_publ_section_title
;
 Cobalttsumcorite and nickellotharmeyerite, two new minerals from
 Schneeberg, Germany: description and crystal structure
;
_journal_name_full 'Neues Jahrbuch fur Mineralogie, Monatshefte'
_journal_page_first 588
_journal_page_last 576
_journal_volume 2001
_journal_year 2001
_chemical_compound_source 'Schneeberg, Germany'
_chemical_formula_sum 'Al0.04 As2 Co0.79 Fe0.73 H6 Ni0.4 O10.2 Pb Zn0.04'
_chemical_name_mineral Cobalttsumcorite
_space_group_IT_number 12
_symmetry_space_group_name_Hall '-C 2y'
_symmetry_space_group_name_H-M 'C 1 2/m 1'
_cell_angle_alpha 90
_cell_angle_beta 115.02
_cell_angle_gamma 90
_cell_formula_units_Z 2
_cell_length_a 9.107
_cell_length_b 6.316
_cell_length_c 7.571
_cell_volume 394.617
_database_code_amcsd 0014915
_exptl_crystal_density_diffrn 5.373
_cod_original_formula_sum 'Pb (Co.79 Fe.73 Ni.4 Zn.04 Al.04) As2 O10.2 H6'
_cod_database_code 9009416

loop_
_space_group_symop_operation_xyz
x,y,z
1/2+x,1/2+y,z
x,-y,z
1/2+x,1/2-y,z
-x,y,-z
1/2-x,1/2+y,-z
-x,-y,-z
1/2-x,1/2-y,-z

loop_
_atom_site_aniso_label
_atom_site_aniso_U_11
_atom_site_aniso_U_22
_atom_site_aniso_U_33
_atom_site_aniso_U_12
_atom_site_aniso_U_13
_atom_site_aniso_U_23
Pb1 0.02110 0.02170 0.01750 0.00000 0.00340 0.00000
Co2 0.00880 0.00950 0.01050 -0.00020 0.00300 0.00030
Fe2 0.00880 0.00950 0.01050 -0.00020 0.00300 0.00030
Ni2 0.00880 0.00950 0.01050 -0.00020 0.00300 0.00030
Zn2 0.00880 0.00950 0.01050 -0.00020 0.00300 0.00030
Al2 0.00880 0.00950 0.01050 -0.00020 0.00300 0.00030
As 0.00770 0.01060 0.01000 0.00000 0.00410 0.00000
O2 0.01000 0.01800 0.01300 0.00000 0.00700 0.00000
O3 0.00900 0.00900 0.01700 -0.00200 0.00400 0.00200
O4 0.01300 0.04100 0.01300 0.00000 0.00000 0.00000
O-H1 0.00900 0.01600 0.01800 0.00000 0.00700 0.00000
Wat1 0.00900 0.01600 0.01800 0.00000 0.00700 0.00000

loop_
_atom_site_label
_atom_site_fract_x
_atom_site_fract_y
_atom_site_fract_z
_atom_site_occupancy
_atom_site_U_iso_or_equiv
_atom_site_type_symbol
_atom_site_attached_hydrogens
Pb1 0.00000 0.00000 0.00000 1.00000 0.02180 Pb 0
Co2 0.25000 0.25000 0.50000 0.39500 0.01000 Co 0
Fe2 0.25000 0.25000 0.50000 0.36500 0.01000 Fe 0
Ni2 0.25000 0.25000 0.50000 0.20000 0.01000 Ni 0
Zn2 0.25000 0.25000 0.50000 0.02000 0.01000 Zn 0
Al2 0.25000 0.25000 0.50000 0.02000 0.01000 Al 0
As 0.91849 0.50000 0.21755 1.00000 0.00930 As 0
O2 0.30960 0.00000 0.35490 1.00000 0.01300 O 0
O3 0.03510 0.27950 0.26560 1.00000 0.01240 O 0
O4 0.22190 0.50000 0.01390 1.00000 0.02370 O 0
O-H1 0.34250 0.50000 0.40760 0.35000 0.01360 O 1
Wat1 0.34250 0.50000 0.40760 0.75000 0.01360 O 2

loop_
_cod_changelog_entry_id
_cod_changelog_entry_author
_cod_changelog_entry_date
_cod_changelog_entry_text
1
;cod-tools version 3.8.0
Id: cif_guess_AMCSD_atom_types 9581 2023-05-17 12:35:41Z saulius
;
2023-05-18T11:40:18+03:00
;Derived atom types and hydrogen counts
from atom names that follow the AMCSD naming convention
(Wat == water, O-H == hydroxyl).
;
2
;cod-tools version 3.10.1
Id: cif_fix_AMCSD_aniso_labels 10200 2024-08-01 14:09:44Z saulius
;
2024-08-02T12:21:19+03:00
;Changed the following '_atom_site_aniso_label' values:
'OH1' -> 'O-H1'
;

loop_
_cod_related_entry_id
_cod_related_entry_database
_cod_related_entry_code
1 AMCSD 0014915
